data_4075771
loop_
_publ_author_name
'Tanaka, Shukichi'
'Dubs, Christian'
'Inagaki, Akiko'
'Akita, Munetaka'

_publ_section_title
;
 Polynuclear Rhodium Complexes with Dinucleating PNNP Ligand:&#x00A0;
 Dynamic and Diverse M&#x00B7;&#x00B7;&#x00B7;M Interactions in
 [(\m-X)Rh2(PNNP)(CO)2]n+and [(\m4-X)Rh4(PNNP)2(CO)4]n+[X = H, O,
 C&#x22EE;C&#x2212;R, R&#x2212;C&#x22EE;C&#x2212;R, C&#x22EE;C, CHCH2,
 SMe2;n= 0, 1:&#x00A0; PNNP = 3,5-bis(diphenylphosphinomethyl)pyrazolato]
;
_journal_issue 1
_journal_name_full Organometallics
_journal_page_first 163
_journal_paper_doi 10.1021/om049427v
_journal_volume 24
_journal_year 2005
_chemical_formula_moiety 'C39 H30 N2 O2 P2 Rh2 '
_chemical_formula_sum 'C39 H30 N2 O2 P2 Rh2'
_chemical_formula_weight 826.44
_space_group_IT_number 9
_symmetry_cell_setting monoclinic
_symmetry_Int_Tables_number 9
_symmetry_space_group_name_Hall 'C -2yc'
_symmetry_space_group_name_H-M 'C 1 c 1'
_cell_angle_alpha 90
_cell_angle_beta 97.387(2)
_cell_angle_gamma 90
_cell_formula_units_Z 4
_cell_length_a 22.568(1)
_cell_length_b 8.5213(3)
_cell_length_c 17.8092(5)
_cell_measurement_reflns_used 9598
_cell_measurement_temperature 213.2
_cell_measurement_theta_max 27.5
_cell_measurement_theta_min 1.2
_cell_volume 3396.4(2)
_computing_cell_refinement PROCESS-AUTO
_computing_data_collection PROCESS-AUTO
_computing_data_reduction 'teXsan Ver. 1.11'
_computing_publication_material 'teXsan Ver. 1.11'
_computing_structure_refinement SHELXL97
_computing_structure_solution SHELXS86
_diffrn_detector_area_resol_mean 10.00
_diffrn_measurement_device_type 'Rigaku RAXIS-IV Imaging Plate'
_diffrn_measurement_method \w
_diffrn_radiation_type 'Mo K\a'
_diffrn_radiation_wavelength 0.7107
_diffrn_reflns_av_R_equivalents 0.000
_diffrn_reflns_limit_h_max 28
_diffrn_reflns_limit_h_min 0
_diffrn_reflns_limit_k_max 11
_diffrn_reflns_limit_k_min 0
_diffrn_reflns_limit_l_max 22
_diffrn_reflns_limit_l_min -23
_diffrn_reflns_number 13623
_diffrn_reflns_theta_max 27.48
_exptl_absorpt_coefficient_mu 1.102
_exptl_absorpt_correction_T_max 0.896
_exptl_absorpt_correction_T_min 0.752
_exptl_absorpt_correction_type multi-scan
_exptl_absorpt_process_details '(Higashi, 1995)'
_exptl_crystal_colour unknown
_exptl_crystal_density_diffrn 1.616
_exptl_crystal_density_method 'not measured'
_exptl_crystal_description unknown
_exptl_crystal_size_max 0.100
_exptl_crystal_size_mid 0.100
_exptl_crystal_size_min 0.100
_refine_diff_density_max 1.37
_refine_diff_density_min -0.81
_refine_ls_abs_structure_Flack 0.09(4)
_refine_ls_extinction_coef 0.0000
_refine_ls_extinction_expression Fc^*^=kFc[1+0.001xFc^2^\l^3^/sin(2\q)]^-1/4^
_refine_ls_extinction_method SHELXL
_refine_ls_goodness_of_fit_ref 0.734
_refine_ls_hydrogen_treatment noref
_refine_ls_number_parameters 424
_refine_ls_number_reflns 3568
_refine_ls_R_factor_gt 0.0325
_refine_ls_shift/su_max -0.0040
_refine_ls_structure_factor_coef Fsqd
_refine_ls_weighting_details 'w = 1/[\s^2^(Fo^2^) + (0.1000P)^2^+0.0000P] where P=(Fo^2^+2Fc^2^)/3'
_refine_ls_weighting_scheme calc
_refine_ls_wR_factor_ref 0.0978
_reflns_number_gt 3568
_reflns_number_total 3849
_reflns_threshold_expression >2.0sigma(I)
_cod_data_source_file om049427vsi20040726_024341.cif
_cod_data_source_block compound_2d
_cod_original_formula_sum 'C39 H30 N2 O2 P2 Rh2 '
_cod_database_code 4075771

loop_
_symmetry_equiv_pos_as_xyz
x,y,z
x,-y,1/2+z
1/2+x,1/2+y,z
1/2+x,1/2-y,1/2+z

loop_
_atom_site_label
_atom_site_type_symbol
_atom_site_fract_x
_atom_site_fract_y
_atom_site_fract_z
_atom_site_U_iso_or_equiv
_atom_site_adp_type
_atom_site_occupancy
_atom_site_calc_flag
Rh(1) Rh 0.32038(1) 0.33192(4) 0.83325(2) 0.0294(1) Uani 1.00 d
Rh(2) Rh 0.46154(2) 0.34156(4) 0.96301(2) 0.0294(1) Uani 1.00 d
P(1) P 0.26361(8) 0.5096(2) 0.76351(8) 0.0282(3) Uani 1.00 d
P(2) P 0.52241(7) 0.5272(2) 1.01534(8) 0.0280(3) Uani 1.00 d
O(01) O 0.2449(3) 0.0661(6) 0.7690(3) 0.056(1) Uani 1.00 d
O(02) O 0.5475(3) 0.0887(7) 1.0172(3) 0.056(1) Uani 1.00 d
N(1) N 0.3657(2) 0.5293(5) 0.8692(3) 0.026(1) Uani 1.00 d
N(2) N 0.4148(3) 0.5360(6) 0.9211(3) 0.032(1) Uani 1.00 d
C(1) C 0.3735(3) 0.2112(6) 0.9199(3) 0.031(1) Uani 1.00 d
C(01) C 0.2756(4) 0.1667(6) 0.7947(4) 0.034(1) Uani 1.00 d
C(2) C 0.3890(3) 0.1622(6) 0.9858(4) 0.036(1) Uani 1.00 d
C(02) C 0.5138(4) 0.1855(8) 0.9960(4) 0.038(1) Uani 1.00 d
C(3) C 0.3914(3) 0.0841(7) 1.0578(3) 0.035(1) Uani 1.00 d
C(4) C 0.3589(3) -0.0506(8) 1.0671(4) 0.043(1) Uani 1.00 d
C(5) C 0.3579(4) -0.1202(9) 1.1360(5) 0.055(2) Uani 1.00 d
C(6) C 0.3918(4) -0.0605(9) 1.2006(4) 0.052(2) Uani 1.00 d
C(7) C 0.4256(4) 0.0740(9) 1.1934(4) 0.049(2) Uani 1.00 d
C(8) C 0.4248(3) 0.1457(8) 1.1238(4) 0.043(1) Uani 1.00 d
C(11) C 0.3508(4) 0.6790(6) 0.8462(3) 0.028(1) Uani 1.00 d
C(12) C 0.3935(4) 0.7790(6) 0.8860(3) 0.032(1) Uani 1.00 d
C(13) C 0.4319(3) 0.6861(7) 0.9303(3) 0.031(1) Uani 1.00 d
C(14) C 0.3006(3) 0.7047(8) 0.7886(3) 0.037(1) Uani 1.00 d
C(15) C 0.4867(3) 0.7171(8) 0.9856(4) 0.040(1) Uani 1.00 d
C(21) C 0.2594(3) 0.4906(7) 0.6619(3) 0.034(1) Uani 1.00 d
C(22) C 0.3067(3) 0.5376(8) 0.6237(4) 0.040(1) Uani 1.00 d
C(23) C 0.3074(4) 0.5042(10) 0.5491(4) 0.053(2) Uani 1.00 d
C(24) C 0.2602(4) 0.423(1) 0.5096(4) 0.059(2) Uani 1.00 d
C(25) C 0.2123(5) 0.378(1) 0.5440(4) 0.067(2) Uani 1.00 d
C(26) C 0.2116(4) 0.4106(10) 0.6206(3) 0.048(2) Uani 1.00 d
C(31) C 0.1866(3) 0.5331(7) 0.7828(3) 0.036(1) Uani 1.00 d
C(32) C 0.1491(4) 0.644(1) 0.7416(5) 0.060(3) Uani 1.00 d
C(33) C 0.0903(5) 0.662(1) 0.7604(6) 0.072(3) Uani 1.00 d
C(34) C 0.0705(4) 0.577(1) 0.8155(5) 0.062(2) Uani 1.00 d
C(35) C 0.1076(4) 0.467(1) 0.8558(5) 0.062(2) Uani 1.00 d
C(36) C 0.1656(3) 0.4468(8) 0.8381(4) 0.040(1) Uani 1.00 d
C(41) C 0.5994(3) 0.5492(8) 0.9983(3) 0.035(1) Uani 1.00 d
C(42) C 0.6361(4) 0.6628(9) 1.0358(4) 0.055(2) Uani 1.00 d
C(43) C 0.6936(5) 0.679(1) 1.0204(6) 0.071(3) Uani 1.00 d
C(44) C 0.7149(4) 0.585(1) 0.9646(6) 0.066(3) Uani 1.00 d
C(45) C 0.6785(4) 0.4792(10) 0.9269(5) 0.054(2) Uani 1.00 d
C(46) C 0.6199(3) 0.4578(8) 0.9421(4) 0.039(1) Uani 1.00 d
C(51) C 0.5259(3) 0.5149(7) 1.1188(3) 0.039(1) Uani 1.00 d
C(52) C 0.4760(4) 0.5625(9) 1.1517(4) 0.047(2) Uani 1.00 d
C(53) C 0.4737(5) 0.530(1) 1.2275(5) 0.070(3) Uani 1.00 d
C(54) C 0.5193(5) 0.451(1) 1.2700(4) 0.077(3) Uani 1.00 d
C(55) C 0.5683(6) 0.402(1) 1.2361(5) 0.080(3) Uani 1.00 d
C(56) C 0.5722(4) 0.4352(10) 1.1600(4) 0.053(2) Uani 1.00 d
H(1) H 0.3357 -0.1000 1.0238 0.0516 Uiso 1.00 calc
H(2) H 0.3333 -0.2100 1.1397 0.0692 Uiso 1.00 calc
H(3) H 0.3919 -0.1104 1.2489 0.0655 Uiso 1.00 calc
H(4) H 0.4500 0.1178 1.2365 0.0581 Uiso 1.00 calc
H(5) H 0.4477 0.2398 1.1202 0.0509 Uiso 1.00 calc
H(6) H 0.3942 0.8921 0.8820 0.0382 Uiso 1.00 calc
H(7) H 0.3135 0.7511 0.7438 0.0465 Uiso 1.00 calc
H(8) H 0.2725 0.7757 0.8064 0.0465 Uiso 1.00 calc
H(9) H 0.4771 0.7714 1.0302 0.0479 Uiso 1.00 calc
H(10) H 0.5150 0.7808 0.9636 0.0479 Uiso 1.00 calc
H(11) H 0.3400 0.5926 0.6513 0.0475 Uiso 1.00 calc
H(12) H 0.3400 0.5369 0.5245 0.0622 Uiso 1.00 calc
H(13) H 0.2605 0.3961 0.4576 0.0751 Uiso 1.00 calc
H(14) H 0.1777 0.3280 0.5158 0.0729 Uiso 1.00 calc
H(15) H 0.1782 0.3776 0.6457 0.0593 Uiso 1.00 calc
H(16) H 0.1629 0.7064 0.7020 0.0715 Uiso 1.00 calc
H(17) H 0.0649 0.7399 0.7365 0.0783 Uiso 1.00 calc
H(18) H 0.0302 0.5914 0.8247 0.0695 Uiso 1.00 calc
H(19) H 0.0931 0.4112 0.8960 0.0744 Uiso 1.00 calc
H(20) H 0.1912 0.3698 0.8650 0.0481 Uiso 1.00 calc
H(21) H 0.6215 0.7307 1.0716 0.0658 Uiso 1.00 calc
H(22) H 0.7188 0.7555 1.0474 0.0941 Uiso 1.00 calc
H(23) H 0.7559 0.5961 0.9543 0.0758 Uiso 1.00 calc
H(24) H 0.6920 0.4162 0.8867 0.0650 Uiso 1.00 calc
H(25) H 0.5935 0.3832 0.9152 0.0477 Uiso 1.00 calc
H(26) H 0.4434 0.6201 1.1214 0.0603 Uiso 1.00 calc
H(27) H 0.4378 0.5634 1.2490 0.0879 Uiso 1.00 calc
H(28) H 0.5179 0.4295 1.3224 0.0910 Uiso 1.00 calc
H(29) H 0.5994 0.3433 1.2645 0.0986 Uiso 1.00 calc
H(30) H 0.6066 0.4023 1.1370 0.0617 Uiso 1.00 calc

loop_
_atom_site_aniso_label
_atom_site_aniso_U_11
_atom_site_aniso_U_22
_atom_site_aniso_U_33
_atom_site_aniso_U_12
_atom_site_aniso_U_13
_atom_site_aniso_U_23
Rh(1) 0.0286(3) 0.0210(2) 0.0375(2) 0.0009(2) -0.0005(2) -0.0012(2)
Rh(2) 0.0255(3) 0.0222(2) 0.0399(2) -0.0025(2) 0.0012(2) 0.0009(2)
P(1) 0.0341(8) 0.0278(7) 0.0224(6) 0.0061(6) 0.0027(5) 0.0019(5)
P(2) 0.0283(8) 0.0313(7) 0.0248(6) -0.0063(6) 0.0045(5) -0.0014(6)
O(01) 0.066(4) 0.030(2) 0.069(3) -0.017(2) 0.002(3) -0.012(2)
O(02) 0.043(3) 0.047(3) 0.078(4) 0.014(2) 0.007(3) 0.012(3)
N(1) 0.024(3) 0.021(2) 0.031(2) 0.000(2) -0.002(2) 0.004(2)
N(2) 0.034(3) 0.023(2) 0.037(3) -0.004(2) -0.001(2) 0.003(2)
C(1) 0.028(3) 0.023(2) 0.040(3) -0.004(2) -0.011(2) 0.008(2)
C(01) 0.037(4) 0.021(3) 0.044(3) -0.001(2) 0.005(3) 0.001(2)
C(2) 0.033(3) 0.026(3) 0.049(3) -0.006(2) 0.006(2) -0.004(2)
C(02) 0.030(4) 0.041(3) 0.044(4) -0.006(3) 0.005(3) 0.009(3)
C(3) 0.027(3) 0.032(3) 0.046(3) 0.001(2) 0.004(2) -0.002(2)
C(4) 0.041(4) 0.038(3) 0.052(3) -0.013(3) 0.013(3) -0.007(3)
C(5) 0.059(5) 0.039(3) 0.071(5) -0.014(3) 0.020(4) 0.001(4)
C(6) 0.060(5) 0.054(4) 0.044(3) -0.002(3) 0.016(3) 0.010(3)
C(7) 0.043(4) 0.054(4) 0.050(4) -0.007(3) 0.005(3) -0.002(3)
C(8) 0.041(4) 0.041(3) 0.046(3) -0.011(3) 0.006(3) -0.001(3)
C(11) 0.047(4) 0.019(2) 0.021(2) -0.002(2) 0.009(2) -0.004(2)
C(12) 0.045(3) 0.024(2) 0.029(3) -0.007(3) 0.008(2) 0.004(2)
C(13) 0.042(4) 0.027(3) 0.026(3) -0.005(2) 0.009(2) -0.001(2)
C(14) 0.054(4) 0.027(3) 0.029(3) 0.002(3) 0.005(2) 0.001(2)
C(15) 0.047(4) 0.028(3) 0.046(3) -0.007(3) 0.012(3) -0.006(2)
C(21) 0.037(3) 0.037(3) 0.029(2) 0.005(2) 0.009(2) 0.000(2)
C(22) 0.032(3) 0.048(3) 0.039(3) 0.008(3) 0.009(2) 0.008(3)
C(23) 0.046(4) 0.077(5) 0.041(3) 0.030(4) 0.022(3) 0.019(3)
C(24) 0.070(5) 0.082(6) 0.026(3) 0.034(4) 0.008(3) -0.005(3)
C(25) 0.079(7) 0.087(6) 0.035(3) 0.010(5) 0.004(4) -0.024(4)
C(26) 0.047(4) 0.071(5) 0.027(3) -0.010(3) 0.005(2) -0.016(3)
C(31) 0.042(4) 0.038(3) 0.028(2) 0.013(3) 0.005(2) -0.001(2)
C(32) 0.056(5) 0.082(6) 0.045(4) 0.036(4) 0.015(4) 0.015(4)
C(33) 0.057(6) 0.099(8) 0.058(5) 0.046(5) -0.005(4) 0.007(4)
C(34) 0.040(5) 0.080(6) 0.066(5) 0.020(4) 0.009(4) -0.021(5)
C(35) 0.051(5) 0.075(5) 0.065(5) -0.004(4) 0.026(4) -0.006(4)
C(36) 0.038(4) 0.043(3) 0.040(3) 0.007(3) 0.006(3) -0.002(3)
C(41) 0.027(3) 0.044(3) 0.033(2) -0.007(2) -0.001(2) 0.005(2)
C(42) 0.053(5) 0.072(6) 0.040(4) -0.032(4) 0.008(3) -0.011(3)
C(43) 0.047(6) 0.098(8) 0.066(6) -0.040(5) -0.001(4) 0.006(5)
C(44) 0.028(4) 0.092(7) 0.080(5) -0.004(4) 0.012(4) 0.040(5)
C(45) 0.037(4) 0.062(5) 0.065(5) 0.007(3) 0.016(3) 0.014(4)
C(46) 0.037(4) 0.046(3) 0.036(3) 0.000(3) 0.010(2) 0.004(3)
C(51) 0.042(4) 0.040(3) 0.035(3) -0.017(3) 0.007(2) -0.007(2)
C(52) 0.050(4) 0.061(4) 0.033(3) -0.025(3) 0.014(3) -0.016(3)
C(53) 0.079(7) 0.088(6) 0.049(4) -0.050(5) 0.037(4) -0.028(4)
C(54) 0.119(9) 0.094(7) 0.024(3) -0.050(6) 0.027(4) -0.004(4)
C(55) 0.096(8) 0.099(7) 0.040(4) -0.004(6) -0.012(4) 0.019(5)
C(56) 0.071(5) 0.056(4) 0.034(3) -0.001(4) 0.012(3) 0.006(3)

loop_
_atom_type_symbol
_atom_type_description
_atom_type_scat_dispersion_real
_atom_type_scat_dispersion_imag
_atom_type_scat_source
C C 0.003 0.002
;International Tables for Crystallography
(1992, Vol. C, Tables 4.2.6.8 and 6.1.1.4)
;
H H 0.000 0.000
;International Tables for Crystallography
(1992, Vol. C, Table 6.1.1.4)
;
O O 0.011 0.006
;International Tables for Crystallography
(1992, Vol. C, Tables 4.2.6.8 and 6.1.1.4)
;
N N 0.006 0.003
;International Tables for Crystallography
(1992, Vol. C, Tables 4.2.6.8 and 6.1.1.4)
;
Rh Rh -1.118 0.919
;International Tables for Crystallography
(1992, Vol. C, Tables 4.2.6.8 and 6.1.1.4)
;
P P 0.102 0.094
;International Tables for Crystallography
(1992, Vol. C, Tables 4.2.6.8 and 6.1.1.4)
;

loop_
_geom_angle_atom_site_label_1
_geom_angle_atom_site_label_2
_geom_angle_atom_site_label_3
_geom_angle
_geom_angle_publ_flag
P(1) Rh(1) N(1) 81.0(1) yes
P(1) Rh(1) C(1) 165.2(2) yes
P(1) Rh(1) C(01) 93.6(2) yes
N(1) Rh(1) C(1) 87.6(2) yes
N(1) Rh(1) C(01) 174.6(2) yes
C(1) Rh(1) C(01) 97.8(3) yes
P(2) Rh(2) N(2) 80.7(2) yes
P(2) Rh(2) C(1) 159.7(1) yes
P(2) Rh(2) C(2) 144.2(2) yes
P(2) Rh(2) C(02) 92.6(2) yes
N(2) Rh(2) C(1) 83.6(2) yes
N(2) Rh(2) C(2) 104.8(2) yes
N(2) Rh(2) C(02) 170.6(3) yes
C(1) Rh(2) C(2) 31.4(2) yes
C(1) Rh(2) C(02) 104.4(3) yes
C(2) Rh(2) C(02) 84.5(3) yes
Rh(1) P(1) C(14) 105.0(2) yes
Rh(1) P(1) C(21) 116.4(2) yes
Rh(1) P(1) C(31) 117.3(2) yes
C(14) P(1) C(21) 106.3(3) yes
C(14) P(1) C(31) 105.2(3) yes
C(21) P(1) C(31) 105.6(3) yes
Rh(2) P(2) C(15) 106.2(2) yes
Rh(2) P(2) C(41) 123.9(2) yes
Rh(2) P(2) C(51) 109.0(2) yes
C(15) P(2) C(41) 104.6(3) yes
C(15) P(2) C(51) 107.3(3) yes
C(41) P(2) C(51) 104.8(3) yes
Rh(1) N(1) N(2) 125.9(4) yes
Rh(1) N(1) C(11) 125.7(4) yes
N(2) N(1) C(11) 108.3(5) yes
Rh(2) N(2) N(1) 123.6(4) yes
Rh(2) N(2) C(13) 126.9(5) yes
N(1) N(2) C(13) 108.8(5) yes
Rh(1) C(1) Rh(2) 113.1(2) yes
Rh(1) C(1) C(2) 156.5(5) yes
Rh(2) C(1) C(2) 74.0(4) yes
Rh(1) C(01) O(01) 176.8(6) yes
Rh(2) C(2) C(1) 74.6(4) yes
Rh(2) C(2) C(3) 121.0(4) yes
C(1) C(2) C(3) 164.3(6) yes
Rh(2) C(02) O(02) 178.9(7) yes
C(2) C(3) C(4) 122.1(5) yes
C(2) C(3) C(8) 121.6(5) yes
C(4) C(3) C(8) 116.3(6) yes
C(3) C(4) C(5) 122.6(6) yes
C(4) C(5) C(6) 120.8(7) yes
C(5) C(6) C(7) 118.3(7) yes
C(6) C(7) C(8) 120.2(6) yes
C(3) C(8) C(7) 121.7(6) yes
N(1) C(11) C(12) 106.7(5) yes
N(1) C(11) C(14) 119.6(5) yes
C(12) C(11) C(14) 133.6(5) yes
C(11) C(12) C(13) 106.6(5) yes
N(2) C(13) C(12) 109.6(6) yes
N(2) C(13) C(15) 116.6(6) yes
C(12) C(13) C(15) 133.8(6) yes
P(1) C(14) C(11) 108.5(4) yes
P(2) C(15) C(13) 109.0(5) yes
P(1) C(21) C(22) 121.0(5) yes
P(1) C(21) C(26) 120.5(5) yes
C(22) C(21) C(26) 118.0(5) yes
C(21) C(22) C(23) 121.3(6) yes
C(22) C(23) C(24) 119.8(7) yes
C(23) C(24) C(25) 120.9(7) yes
C(24) C(25) C(26) 119.7(8) yes
C(21) C(26) C(25) 120.3(8) yes
P(1) C(31) C(32) 119.9(6) yes
P(1) C(31) C(36) 120.3(5) yes
C(32) C(31) C(36) 119.8(7) yes
C(31) C(32) C(33) 117.9(8) yes
C(32) C(33) C(34) 121.5(9) yes
C(33) C(34) C(35) 120.4(9) yes
C(34) C(35) C(36) 119.1(8) yes
C(31) C(36) C(35) 121.3(7) yes
P(2) C(41) C(42) 121.1(6) yes
P(2) C(41) C(46) 118.4(5) yes
C(42) C(41) C(46) 120.2(7) yes
C(41) C(42) C(43) 119.7(8) yes
C(42) C(43) C(44) 120.2(9) yes
C(43) C(44) C(45) 119.6(9) yes
C(44) C(45) C(46) 121.7(8) yes
C(41) C(46) C(45) 118.4(6) yes
P(2) C(51) C(52) 118.2(5) yes
P(2) C(51) C(56) 119.6(5) yes
C(52) C(51) C(56) 121.2(6) yes
C(51) C(52) C(53) 119.1(7) yes
C(52) C(53) C(54) 121.0(9) yes
C(53) C(54) C(55) 119.3(8) yes
C(54) C(55) C(56) 120.9(9) yes
C(51) C(56) C(55) 118.5(9) yes

loop_
_geom_bond_atom_site_label_1
_geom_bond_atom_site_label_2
_geom_bond_distance
_geom_bond_publ_flag
Rh(1) P(1) 2.251(2) yes
Rh(1) N(1) 2.029(5) yes
Rh(1) C(1) 2.098(5) yes
Rh(1) C(01) 1.815(6) yes
Rh(2) P(2) 2.220(2) yes
Rh(2) N(2) 2.052(5) yes
Rh(2) C(1) 2.319(5) yes
Rh(2) C(2) 2.313(6) yes
Rh(2) C(02) 1.824(7) yes
P(1) C(14) 1.887(7) yes
P(1) C(21) 1.808(6) yes
P(1) C(31) 1.826(7) yes
P(2) C(15) 1.854(7) yes
P(2) C(41) 1.812(7) yes
P(2) C(51) 1.837(6) yes
O(01) C(01) 1.159(8) yes
O(02) C(02) 1.153(9) yes
N(1) N(2) 1.350(7) yes
N(1) C(11) 1.368(7) yes
N(2) C(13) 1.340(8) yes
C(1) C(2) 1.252(8) yes
C(2) C(3) 1.440(9) yes
C(3) C(4) 1.383(9) yes
C(3) C(8) 1.414(9) yes
C(4) C(5) 1.36(1) yes
C(5) C(6) 1.39(1) yes
C(6) C(7) 1.39(1) yes
C(7) C(8) 1.38(1) yes
C(11) C(12) 1.408(9) yes
C(11) C(14) 1.444(9) yes
C(12) C(13) 1.351(9) yes
C(13) C(15) 1.503(10) yes
C(21) C(22) 1.398(10) yes
C(21) C(26) 1.401(9) yes
C(22) C(23) 1.361(10) yes
C(23) C(24) 1.38(1) yes
C(24) C(25) 1.36(1) yes
C(25) C(26) 1.39(1) yes
C(31) C(32) 1.41(1) yes
C(31) C(36) 1.362(10) yes
C(32) C(33) 1.42(2) yes
C(33) C(34) 1.34(1) yes
C(34) C(35) 1.39(1) yes
C(35) C(36) 1.40(1) yes
C(41) C(42) 1.39(1) yes
C(41) C(46) 1.393(9) yes
C(42) C(43) 1.37(2) yes
C(43) C(44) 1.41(2) yes
C(44) C(45) 1.34(1) yes
C(45) C(46) 1.39(1) yes
C(51) C(52) 1.39(1) yes
C(51) C(56) 1.38(1) yes
C(52) C(53) 1.39(1) yes
C(53) C(54) 1.37(1) yes
C(54) C(55) 1.39(2) yes
C(55) C(56) 1.40(1) yes

loop_
_geom_contact_atom_site_label_1
_geom_contact_atom_site_label_2
_geom_contact_distance
_geom_contact_site_symmetry_2
O(01) C(14) 3.327(9) 1_545
O(01) C(45) 3.43(1) 3_445
O(02) C(15) 3.468(9) 1_545
O(02) C(35) 3.49(1) 3_545
N(2) C(23) 3.55(1) 2_565
C(01) C(6) 3.41(1) 2_554
C(01) C(44) 3.55(1) 3_445
C(01) C(5) 3.60(1) 2_554
